data_7024424
loop_
_publ_author_name
'Wikstrom, Jeffrey P.'
'Filatov, Alexander S.'
'Mikhalyova, Elena A.'
'Shatruk, Michael'
'Foxman, Bruce M.'
'Rybak-Akimova, Elena V'

_publ_section_title
;
 Carbonate formation within a nickel dimer: synthesis of a coordinatively
 unsaturated bis(mu-hydroxo) dinickel complex and its reactivity toward
 carbon dioxide.
;
_journal_issue 10
_journal_name_full 'Dalton transactions (Cambridge, England : 2003)'
_journal_page_first 2504
_journal_page_last 2514
_journal_paper_doi 10.1039/b916832j
_journal_volume 39
_journal_year 2010
_chemical_formula_moiety 'C16 H22 N3 Ni O, Cl O4'
_chemical_formula_sum 'C16 H22 Cl N3 Ni O5'
_chemical_formula_weight 430.53
_chemical_name_systematic
;
bis(bis(2-pyridylmethyl)tert-butylamine)
bis(?-hydroxo) dinickel perchlorate
;
_space_group_IT_number 14
_symmetry_cell_setting monoclinic
_symmetry_Int_Tables_number 14
_symmetry_space_group_name_Hall '-P 2yn'
_symmetry_space_group_name_H-M 'P 1 21/n 1'
_atom_sites_solution_hydrogens mixed
_atom_sites_solution_primary direct
_atom_sites_solution_secondary difmap
_audit_creation_method SHELXL-97
_cell_angle_alpha 90.00
_cell_angle_beta 90.9110(10)
_cell_angle_gamma 90.00
_cell_formula_units_Z 4
_cell_length_a 12.1750(7)
_cell_length_b 10.9151(6)
_cell_length_c 13.6385(8)
_cell_measurement_reflns_used 4309
_cell_measurement_temperature 173(2)
_cell_measurement_theta_max 28.15
_cell_measurement_theta_min 2.22
_cell_volume 1812.21(18)
_computing_cell_refinement 'SAINT Ver. 6.22 (Bruker-AXS, 2003)'
_computing_data_collection 'SMART Ver. 5.622 (Bruker-AXS, 2003)'
_computing_data_reduction 'SAINT Ver. 6.22'
_computing_molecular_graphics 'SHELXTL Ver. 6.14'
_computing_publication_material 'SHELXTL Ver. 6.14'
_computing_structure_refinement 'SHELXTL Ver. 6.14'
_computing_structure_solution 'SHELXTL Ver. 6.14 (Bruker-AXS, 2003)'
_diffrn_ambient_temperature 173(2)
_diffrn_measured_fraction_theta_full 0.999
_diffrn_measured_fraction_theta_max 0.945
_diffrn_measurement_device_type 'Bruker SMART APEX CCD area-detector'
_diffrn_measurement_method '0.30\% \w scans'
_diffrn_radiation_monochromator graphite
_diffrn_radiation_source 'fine-focus sealed tube'
_diffrn_radiation_type Mo-K\a
_diffrn_radiation_wavelength 0.71073
_diffrn_reflns_av_R_equivalents 0.0559
_diffrn_reflns_av_sigmaI/netI 0.0609
_diffrn_reflns_limit_h_max 15
_diffrn_reflns_limit_h_min -16
_diffrn_reflns_limit_k_max 14
_diffrn_reflns_limit_k_min -14
_diffrn_reflns_limit_l_max 18
_diffrn_reflns_limit_l_min -18
_diffrn_reflns_number 15494
_diffrn_reflns_theta_full 25.00
_diffrn_reflns_theta_max 28.28
_diffrn_reflns_theta_min 2.22
_diffrn_standards_number 0
_exptl_absorpt_coefficient_mu 1.251
_exptl_absorpt_correction_T_max 0.9401
_exptl_absorpt_correction_T_min 0.8644
_exptl_absorpt_correction_type multi-scan
_exptl_absorpt_process_details
;
SADABS (Bruker-AXS, 2003)
;
_exptl_crystal_colour blue
_exptl_crystal_density_diffrn 1.578
_exptl_crystal_density_method 'not measured'
_exptl_crystal_description block
_exptl_crystal_F_000 896
_exptl_crystal_size_max 0.12
_exptl_crystal_size_mid 0.06
_exptl_crystal_size_min 0.05
_refine_diff_density_max 0.483
_refine_diff_density_min -0.337
_refine_diff_density_rms 0.081
_refine_ls_extinction_method none
_refine_ls_goodness_of_fit_ref 1.014
_refine_ls_hydrogen_treatment mixed
_refine_ls_matrix_type full
_refine_ls_number_parameters 241
_refine_ls_number_reflns 4262
_refine_ls_number_restraints 1
_refine_ls_restrained_S_all 1.015
_refine_ls_R_factor_all 0.0851
_refine_ls_R_factor_gt 0.0452
_refine_ls_shift/su_max 0.000
_refine_ls_shift/su_mean 0.000
_refine_ls_structure_factor_coef Fsqd
_refine_ls_weighting_details 'calc w=1/[\s^2^(Fo^2^)+(0.0449P)^2^+0.1590P] where P=(Fo^2^+2Fc^2^)/3'
_refine_ls_weighting_scheme calc
_refine_ls_wR_factor_gt 0.0894
_refine_ls_wR_factor_ref 0.1041
_reflns_number_gt 2755
_reflns_number_total 4262
_reflns_threshold_expression I>2\s(I)
_cod_data_source_file b916832j.txt
_cod_data_source_block 2
_cod_depositor_comments
;
The following automatic conversions were performed:

'_symmetry_cell_setting' value 'Monoclinic' changed to 'monoclinic'
according to /home/saulius/struct/CIF-dictionaries/cif_core.dic
dictionary named 'cif_core.dic' version 2.4.2 from 2011-04-26.

Automatic conversion script
Id: cif_fix_values 1891 2012-01-12 08:04:46Z andrius 
;
_cod_original_sg_symbol_Hall '-P 2yn '
_cod_original_sg_symbol_H-M 'P 1 21/n 1 '
_cod_database_code 7024424

loop_
_symmetry_equiv_pos_as_xyz
'x, y, z'
'-x+1/2, y+1/2, -z+1/2'
'-x, -y, -z'
'x-1/2, -y-1/2, z-1/2'

loop_
_atom_site_label
_atom_site_type_symbol
_atom_site_fract_x
_atom_site_fract_y
_atom_site_fract_z
_atom_site_U_iso_or_equiv
_atom_site_adp_type
_atom_site_occupancy
_atom_site_symmetry_multiplicity
_atom_site_calc_flag
_atom_site_refinement_flags
Ni1 Ni 0.07196(3) 0.11412(4) 0.02266(3) 0.02433(12) Uani 1 1 d .
N1 N 0.0150(2) 0.2735(2) -0.03566(18) 0.0264(6) Uani 1 1 d .
N2 N 0.21690(19) 0.1777(2) -0.04543(17) 0.0242(5) Uani 1 1 d .
N3 N 0.1446(2) 0.1921(2) 0.14489(18) 0.0271(6) Uani 1 1 d .
O1 O 0.00682(18) -0.0234(2) 0.08727(15) 0.0320(5) Uani 1 1 d D
H17 H -0.010(3) -0.023(3) 0.1429(14) 0.038 Uiso 1 1 d D
C1 C -0.0782(2) 0.3328(3) -0.0151(2) 0.0274(7) Uani 1 1 d .
H1 H -0.1180 0.3078 0.0409 0.033 Uiso 1 1 calc R
C2 C -0.1189(3) 0.4270(3) -0.0701(3) 0.0353(8) Uani 1 1 d .
H2 H -0.1859 0.4659 -0.0536 0.042 Uiso 1 1 calc R
C3 C -0.0601(3) 0.4646(3) -0.1506(3) 0.0411(9) Uani 1 1 d .
H3 H -0.0863 0.5298 -0.1908 0.049 Uiso 1 1 calc R
C4 C 0.0371(3) 0.4063(3) -0.1720(3) 0.0384(8) Uani 1 1 d .
H4 H 0.0795 0.4323 -0.2260 0.046 Uiso 1 1 calc R
C5 C 0.0724(2) 0.3096(3) -0.1140(2) 0.0273(7) Uani 1 1 d .
C6 C 0.1744(2) 0.2376(3) -0.1359(2) 0.0277(7) Uani 1 1 d .
H6A H 0.1573 0.1746 -0.1861 0.033 Uiso 1 1 calc R
H6B H 0.2311 0.2930 -0.1623 0.033 Uiso 1 1 calc R
C7 C 0.3033(2) 0.0803(3) -0.0673(2) 0.0280(7) Uani 1 1 d .
C8 C 0.2481(3) -0.0294(3) -0.1183(2) 0.0361(8) Uani 1 1 d .
H8A H 0.1886 -0.0601 -0.0775 0.054 Uiso 1 1 calc R
H8B H 0.3024 -0.0944 -0.1278 0.054 Uiso 1 1 calc R
H8C H 0.2181 -0.0036 -0.1821 0.054 Uiso 1 1 calc R
C9 C 0.3944(2) 0.1317(3) -0.1317(2) 0.0333(8) Uani 1 1 d .
H9A H 0.3635 0.1537 -0.1961 0.050 Uiso 1 1 calc R
H9B H 0.4517 0.0696 -0.1397 0.050 Uiso 1 1 calc R
H9C H 0.4262 0.2046 -0.1005 0.050 Uiso 1 1 calc R
C10 C 0.3519(3) 0.0353(3) 0.0304(2) 0.0358(8) Uani 1 1 d .
H10A H 0.3954 0.1010 0.0609 0.054 Uiso 1 1 calc R
H10B H 0.3991 -0.0358 0.0189 0.054 Uiso 1 1 calc R
H10C H 0.2923 0.0119 0.0741 0.054 Uiso 1 1 calc R
C11 C 0.2625(3) 0.2753(3) 0.0201(2) 0.0279(7) Uani 1 1 d .
H11A H 0.2339 0.3557 -0.0024 0.033 Uiso 1 1 calc R
H11B H 0.3434 0.2769 0.0139 0.033 Uiso 1 1 calc R
C12 C 0.2350(2) 0.2590(3) 0.1258(2) 0.0274(7) Uani 1 1 d .
C13 C 0.2962(3) 0.3150(3) 0.1995(2) 0.0332(8) Uani 1 1 d .
H13 H 0.3599 0.3612 0.1846 0.040 Uiso 1 1 calc R
C14 C 0.2626(3) 0.3025(3) 0.2954(2) 0.0375(8) Uani 1 1 d .
H14 H 0.3033 0.3403 0.3471 0.045 Uiso 1 1 calc R
C15 C 0.1707(3) 0.2353(3) 0.3157(2) 0.0358(8) Uani 1 1 d .
H15 H 0.1463 0.2265 0.3811 0.043 Uiso 1 1 calc R
C16 C 0.1144(3) 0.1808(3) 0.2390(2) 0.0326(8) Uani 1 1 d .
H16 H 0.0513 0.1330 0.2531 0.039 Uiso 1 1 calc R
Cl1 Cl 0.61461(6) 0.39189(8) 0.10618(6) 0.03256(19) Uani 1 1 d .
O2 O 0.6251(2) 0.4675(3) 0.0221(2) 0.0701(9) Uani 1 1 d .
O3 O 0.7219(2) 0.3582(3) 0.14237(18) 0.0590(8) Uani 1 1 d .
O4 O 0.5559(2) 0.2849(2) 0.0778(3) 0.0716(9) Uani 1 1 d .
O5 O 0.5545(2) 0.4525(3) 0.18132(19) 0.0661(9) Uani 1 1 d .

loop_
_atom_site_aniso_label
_atom_site_aniso_U_11
_atom_site_aniso_U_22
_atom_site_aniso_U_33
_atom_site_aniso_U_23
_atom_site_aniso_U_13
_atom_site_aniso_U_12
Ni1 0.0251(2) 0.0231(2) 0.0248(2) 0.00215(18) 0.00418(15) -0.00208(18)
N1 0.0225(14) 0.0265(14) 0.0302(14) -0.0043(11) 0.0031(11) 0.0006(11)
N2 0.0248(14) 0.0227(13) 0.0253(13) -0.0003(11) 0.0043(10) 0.0014(11)
N3 0.0280(14) 0.0264(14) 0.0270(14) 0.0024(11) 0.0043(11) 0.0010(11)
O1 0.0407(13) 0.0310(12) 0.0245(12) 0.0035(10) 0.0047(10) -0.0109(10)
C1 0.0193(15) 0.0272(16) 0.0360(18) -0.0072(15) 0.0058(13) -0.0017(13)
C2 0.0251(18) 0.0291(18) 0.052(2) -0.0075(16) -0.0009(16) 0.0051(14)
C3 0.040(2) 0.0299(19) 0.053(2) 0.0063(17) -0.0055(17) 0.0108(16)
C4 0.038(2) 0.038(2) 0.040(2) 0.0120(16) 0.0091(15) 0.0066(16)
C5 0.0290(17) 0.0260(17) 0.0271(16) 0.0023(14) 0.0036(13) 0.0021(14)
C6 0.0279(17) 0.0274(17) 0.0280(16) 0.0045(13) 0.0081(13) 0.0057(13)
C7 0.0258(17) 0.0277(17) 0.0305(17) 0.0005(13) 0.0032(13) 0.0049(13)
C8 0.038(2) 0.0278(18) 0.042(2) -0.0046(15) 0.0039(16) 0.0085(15)
C9 0.0256(17) 0.038(2) 0.0360(18) -0.0006(15) 0.0068(14) 0.0042(15)
C10 0.036(2) 0.0345(19) 0.037(2) 0.0036(16) 0.0041(15) 0.0081(15)
C11 0.0249(16) 0.0233(16) 0.0356(18) -0.0021(14) 0.0046(13) -0.0030(13)
C12 0.0254(17) 0.0242(16) 0.0327(17) -0.0025(14) 0.0040(13) 0.0026(13)
C13 0.0273(17) 0.0301(18) 0.042(2) -0.0073(15) 0.0001(15) 0.0009(14)
C14 0.037(2) 0.040(2) 0.0354(19) -0.0068(16) -0.0100(15) 0.0098(16)
C15 0.042(2) 0.040(2) 0.0257(17) 0.0004(15) 0.0024(15) 0.0082(16)
C16 0.0357(19) 0.0300(18) 0.0321(18) 0.0035(15) 0.0060(15) 0.0016(15)
Cl1 0.0292(4) 0.0372(4) 0.0315(4) -0.0001(4) 0.0057(3) 0.0021(4)
O2 0.0592(19) 0.076(2) 0.076(2) 0.0436(17) 0.0200(15) 0.0075(16)
O3 0.0343(14) 0.105(2) 0.0376(15) -0.0039(15) 0.0037(12) 0.0224(15)
O4 0.0582(19) 0.0435(17) 0.114(3) -0.0169(18) 0.0133(17) -0.0130(14)
O5 0.0456(17) 0.102(2) 0.0507(17) -0.0326(17) 0.0035(13) 0.0222(16)

loop_
_atom_type_symbol
_atom_type_description
_atom_type_scat_dispersion_real
_atom_type_scat_dispersion_imag
_atom_type_scat_source
C C 0.0033 0.0016 'International Tables Vol C Tables 4.2.6.8 and 6.1.1.4'
H H 0.0000 0.0000 'International Tables Vol C Tables 4.2.6.8 and 6.1.1.4'
N N 0.0061 0.0033 'International Tables Vol C Tables 4.2.6.8 and 6.1.1.4'
O O 0.0106 0.0060 'International Tables Vol C Tables 4.2.6.8 and 6.1.1.4'
Cl Cl 0.1484 0.1585 'International Tables Vol C Tables 4.2.6.8 and 6.1.1.4'
Ni Ni 0.3393 1.1124 'International Tables Vol C Tables 4.2.6.8 and 6.1.1.4'

loop_
_geom_angle_atom_site_label_1
_geom_angle_atom_site_label_2
_geom_angle_atom_site_label_3
_geom_angle
_geom_angle_site_symmetry_1
_geom_angle_site_symmetry_3
_geom_angle_publ_flag
O1 Ni1 O1 76.30(10) . 3 yes
O1 Ni1 N1 135.17(10) . . yes
O1 Ni1 N1 88.53(9) 3 . yes
O1 Ni1 N3 97.31(10) . . yes
O1 Ni1 N3 173.59(9) 3 . yes
N1 Ni1 N3 95.88(10) . . yes
O1 Ni1 N2 143.99(10) . . yes
O1 Ni1 N2 102.89(9) 3 . yes
N1 Ni1 N2 80.19(9) . . yes
N3 Ni1 N2 82.50(9) . . yes
C1 N1 C5 118.5(3) . . yes
C1 N1 Ni1 128.1(2) . . yes
C5 N1 Ni1 112.57(19) . . yes
C6 N2 C11 107.8(2) . . yes
C6 N2 C7 112.1(2) . . yes
C11 N2 C7 111.3(2) . . yes
C6 N2 Ni1 103.08(17) . . yes
C11 N2 Ni1 105.96(16) . . yes
C7 N2 Ni1 115.96(18) . . yes
C16 N3 C12 118.0(3) . . yes
C16 N3 Ni1 127.8(2) . . yes
C12 N3 Ni1 114.2(2) . . yes
Ni1 O1 Ni1 103.70(10) . 3 yes
Ni1 O1 H17 123(3) . . ?
Ni1 O1 H17 126(3) 3 . ?
N1 C1 C2 123.4(3) . . yes
N1 C1 H1 118.3 . . ?
C2 C1 H1 118.3 . . ?
C1 C2 C3 118.3(3) . . yes
C1 C2 H2 120.9 . . ?
C3 C2 H2 120.9 . . ?
C4 C3 C2 119.2(3) . . yes
C4 C3 H3 120.4 . . ?
C2 C3 H3 120.4 . . ?
C3 C4 C5 119.5(3) . . yes
C3 C4 H4 120.3 . . ?
C5 C4 H4 120.3 . . ?
N1 C5 C4 121.1(3) . . yes
N1 C5 C6 116.4(3) . . yes
C4 C5 C6 122.4(3) . . yes
N2 C6 C5 110.1(2) . . yes
N2 C6 H6A 109.6 . . ?
C5 C6 H6A 109.6 . . ?
N2 C6 H6B 109.6 . . ?
C5 C6 H6B 109.6 . . ?
H6A C6 H6B 108.1 . . ?
N2 C7 C10 108.1(2) . . yes
N2 C7 C9 111.3(2) . . yes
C10 C7 C9 110.1(3) . . yes
N2 C7 C8 109.5(2) . . yes
C10 C7 C8 107.7(3) . . yes
C9 C7 C8 110.0(3) . . yes
C7 C8 H8A 109.5 . . ?
C7 C8 H8B 109.5 . . ?
H8A C8 H8B 109.5 . . ?
C7 C8 H8C 109.5 . . ?
H8A C8 H8C 109.5 . . ?
H8B C8 H8C 109.5 . . ?
C7 C9 H9A 109.5 . . ?
C7 C9 H9B 109.5 . . ?
H9A C9 H9B 109.5 . . ?
C7 C9 H9C 109.5 . . ?
H9A C9 H9C 109.5 . . ?
H9B C9 H9C 109.5 . . ?
C7 C10 H10A 109.5 . . ?
C7 C10 H10B 109.5 . . ?
H10A C10 H10B 109.5 . . ?
C7 C10 H10C 109.5 . . ?
H10A C10 H10C 109.5 . . ?
H10B C10 H10C 109.5 . . ?
N2 C11 C12 113.9(2) . . yes
N2 C11 H11A 108.8 . . ?
C12 C11 H11A 108.8 . . ?
N2 C11 H11B 108.8 . . ?
C12 C11 H11B 108.8 . . ?
H11A C11 H11B 107.7 . . ?
N3 C12 C13 122.0(3) . . yes
N3 C12 C11 116.4(3) . . yes
C13 C12 C11 121.4(3) . . yes
C14 C13 C12 118.6(3) . . yes
C14 C13 H13 120.7 . . ?
C12 C13 H13 120.7 . . ?
C15 C14 C13 119.9(3) . . yes
C15 C14 H14 120.0 . . ?
C13 C14 H14 120.0 . . ?
C14 C15 C16 118.5(3) . . yes
C14 C15 H15 120.8 . . ?
C16 C15 H15 120.8 . . ?
N3 C16 C15 122.9(3) . . yes
N3 C16 H16 118.5 . . ?
C15 C16 H16 118.5 . . ?
O2 Cl1 O4 108.0(2) . . ?
O2 Cl1 O5 111.28(19) . . ?
O4 Cl1 O5 108.34(18) . . ?
O2 Cl1 O3 109.46(17) . . ?
O4 Cl1 O3 109.51(18) . . ?
O5 Cl1 O3 110.18(16) . . ?

loop_
_geom_bond_atom_site_label_1
_geom_bond_atom_site_label_2
_geom_bond_distance
_geom_bond_site_symmetry_2
_geom_bond_publ_flag
Ni1 O1 1.918(2) . yes
Ni1 O1 2.026(2) 3 yes
Ni1 N1 2.030(3) . yes
Ni1 N3 2.059(3) . yes
Ni1 N2 2.124(2) . yes
N1 C1 1.340(4) . yes
N1 C5 1.345(4) . yes
N2 C6 1.482(4) . yes
N2 C11 1.492(4) . yes
N2 C7 1.529(4) . yes
N3 C16 1.347(4) . yes
N3 C12 1.349(4) . yes
O1 Ni1 2.026(2) 3 yes
O1 H17 0.789(17) . ?
C1 C2 1.362(4) . yes
C1 H1 0.9500 . ?
C2 C3 1.383(5) . yes
C2 H2 0.9500 . ?
C3 C4 1.380(4) . yes
C3 H3 0.9500 . ?
C4 C5 1.382(4) . yes
C4 H4 0.9500 . ?
C5 C6 1.503(4) . yes
C6 H6A 0.9900 . ?
C6 H6B 0.9900 . ?
C7 C10 1.530(4) . yes
C7 C9 1.531(4) . yes
C7 C8 1.533(4) . yes
C8 H8A 0.9800 . ?
C8 H8B 0.9800 . ?
C8 H8C 0.9800 . ?
C9 H9A 0.9800 . ?
C9 H9B 0.9800 . ?
C9 H9C 0.9800 . ?
C10 H10A 0.9800 . ?
C10 H10B 0.9800 . ?
C10 H10C 0.9800 . ?
C11 C12 1.496(4) . yes
C11 H11A 0.9900 . ?
C11 H11B 0.9900 . ?
C12 C13 1.384(4) . yes
C13 C14 1.383(4) . yes
C13 H13 0.9500 . ?
C14 C15 1.370(5) . yes
C14 H14 0.9500 . ?
C15 C16 1.377(4) . yes
C15 H15 0.9500 . ?
C16 H16 0.9500 . ?
Cl1 O2 1.420(3) . yes
Cl1 O4 1.420(3) . yes
Cl1 O5 1.431(2) . yes
Cl1 O3 1.437(3) . yes
